data_7030092
loop_
_publ_author_name
'Xu, Chen'
'Li, Hong-Mei'
'Xiao, Zhi-Qiang'
'Wang, Zhi-Qiang'
'Tang, Si-Fu'
'Ji, Bao-Ming'
'Hao, Xin-Qi'
'Song, Mao-Ping'

_publ_section_title
;
 Cyclometalated Pd(ii) and Ir(iii) 2-(4-bromophenyl)pyridine complexes
 with N-heterocyclic carbenes (NHCs) and acetylacetonate (acac):
 synthesis, structures, luminescent properties and application in one-pot
 oxidation/Suzuki coupling of aryl chlorides containing hydroxymethyl.
;
_journal_issue 26
_journal_name_full 'Dalton transactions (Cambridge, England : 2003)'
_journal_page_first 10235
_journal_page_last 10247
_journal_paper_doi 10.1039/c4dt00833b
_journal_volume 43
_journal_year 2014
_chemical_formula_sum 'C28.5 H24 Br Cl2 N3 O2 Pd'
_chemical_formula_weight 697.72
_chemical_name_systematic
;

 ?

;
_space_group_IT_number 2
_symmetry_cell_setting triclinic
_symmetry_space_group_name_Hall '-P 1'
_symmetry_space_group_name_H-M 'P -1'
_atom_sites_solution_hydrogens geom
_atom_sites_solution_primary direct
_atom_sites_solution_secondary difmap
_audit_creation_method SHELXL-97
_cell_angle_alpha 92.324(3)
_cell_angle_beta 101.450(3)
_cell_angle_gamma 113.413(3)
_cell_formula_units_Z 2
_cell_length_a 10.819(3)
_cell_length_b 11.915(3)
_cell_length_c 12.495(4)
_cell_measurement_reflns_used 5789
_cell_measurement_temperature 296(2)
_cell_measurement_theta_max 28.09
_cell_measurement_theta_min 2.37
_cell_volume 1435.8(7)
_computing_cell_refinement 'Bruker SMART'
_computing_data_collection 'Bruker SMART'
_computing_data_reduction 'Bruker SAINT'
_computing_molecular_graphics 'Bruker SHELXTL'
_computing_publication_material 'Bruker SHELXTL'
_computing_structure_refinement 'SHELXL-97 (Sheldrick, 1997)'
_computing_structure_solution 'SHELXS-97 (Sheldrick, 1990)'
_diffrn_ambient_temperature 296(2)
_diffrn_measured_fraction_theta_full 0.993
_diffrn_measured_fraction_theta_max 0.993
_diffrn_measurement_device_type 'CCD area detector'
_diffrn_measurement_method 'phi and omega scans'
_diffrn_radiation_monochromator graphite
_diffrn_radiation_source 'fine-focus sealed tube'
_diffrn_radiation_type MoK\a
_diffrn_radiation_wavelength 0.71073
_diffrn_reflns_av_R_equivalents 0.0137
_diffrn_reflns_av_sigmaI/netI 0.0210
_diffrn_reflns_limit_h_max 13
_diffrn_reflns_limit_h_min -13
_diffrn_reflns_limit_k_max 14
_diffrn_reflns_limit_k_min -14
_diffrn_reflns_limit_l_max 15
_diffrn_reflns_limit_l_min -15
_diffrn_reflns_number 10713
_diffrn_reflns_theta_full 25.50
_diffrn_reflns_theta_max 25.50
_diffrn_reflns_theta_min 2.59
_diffrn_standards_number 0
_exptl_absorpt_coefficient_mu 2.254
_exptl_absorpt_correction_T_max 0.6740
_exptl_absorpt_correction_T_min 0.4584
_exptl_absorpt_correction_type multi-scan
_exptl_absorpt_process_details sadabs
_exptl_crystal_colour colourless
_exptl_crystal_density_diffrn 1.614
_exptl_crystal_density_method 'not measured'
_exptl_crystal_description block
_exptl_crystal_F_000 694
_exptl_crystal_size_max 0.41
_exptl_crystal_size_mid 0.30
_exptl_crystal_size_min 0.19
_refine_diff_density_max 0.816
_refine_diff_density_min -0.843
_refine_diff_density_rms 0.065
_refine_ls_extinction_method none
_refine_ls_goodness_of_fit_ref 1.023
_refine_ls_hydrogen_treatment constr
_refine_ls_matrix_type full
_refine_ls_number_parameters 364
_refine_ls_number_reflns 5296
_refine_ls_number_restraints 29
_refine_ls_restrained_S_all 1.046
_refine_ls_R_factor_all 0.0355
_refine_ls_R_factor_gt 0.0296
_refine_ls_shift/su_max 0.003
_refine_ls_shift/su_mean 0.000
_refine_ls_structure_factor_coef Fsqd
_refine_ls_weighting_details 'calc w=1/[\s^2^(Fo^2^)+(0.0501P)^2^+0.9640P] where P=(Fo^2^+2Fc^2^)/3'
_refine_ls_weighting_scheme calc
_refine_ls_wR_factor_gt 0.0808
_refine_ls_wR_factor_ref 0.0850
_reflns_number_gt 4704
_reflns_number_total 5296
_reflns_threshold_expression >2sigma(I)
_cod_data_source_file c4dt00833b1.cif
_cod_data_source_block dd
_cod_depositor_comments
;
The following automatic conversions were performed:

'_symmetry_cell_setting' value 'Triclinic' changed to 'triclinic'
according to
/usr/data/users/saulius/crontab/automatic-downloads/rss-feeds/RSC/lib/dictionaries/cif_core.dic
dictionary named 'cif_core.dic' version 2.4.2 from 2011-04-26.

Automatic conversion script
Id: cif_fix_values 2281 2013-09-26 08:29:07Z andrius 

 Adding full bibliography for 7030091--7030097.cif.
;
_cod_original_sg_symbol_H-M P-1
_cod_original_formula_sum 'C28.50 H24 Br Cl2 N3 O2 Pd'
_cod_database_code 7030092

loop_
_symmetry_equiv_pos_as_xyz
'x, y, z'
'-x, -y, -z'

loop_
_atom_site_label
_atom_site_type_symbol
_atom_site_fract_x
_atom_site_fract_y
_atom_site_fract_z
_atom_site_U_iso_or_equiv
_atom_site_adp_type
_atom_site_occupancy
_atom_site_symmetry_multiplicity
_atom_site_calc_flag
_atom_site_refinement_flags
_atom_site_disorder_assembly
_atom_site_disorder_group
C29 C 0.547(2) 0.9550(15) 0.5709(15) 0.206(9) Uani 0.178(3) 1 d PDU A -1
H29A H 0.6051 1.0010 0.6415 0.247 Uiso 0.178(3) 1 calc PR A -1
H29B H 0.5786 0.8925 0.5527 0.247 Uiso 0.178(3) 1 calc PR A -1
Cl4 Cl 0.573(2) 1.0580(19) 0.4695(19) 0.184(4) Uani 0.178(3) 1 d PDU A -1
Cl3 Cl 0.3729(18) 0.8788(15) 0.5858(14) 0.186(3) Uani 0.178(3) 1 d PDU A -1
Cl4' Cl 0.5000(17) 0.9973(14) 0.5316(12) 0.184(4) Uani 0.322(3) 1 d PD A -2
Cl3' Cl 0.2905(10) 0.8406(8) 0.6445(7) 0.186(3) Uani 0.322(3) 1 d PD A -2
C29' C 0.4616(14) 0.8968(17) 0.6337(15) 0.206(9) Uani 0.322(3) 1 d PD A -2
H29C H 0.4833 0.8275 0.6168 0.247 Uiso 0.322(3) 1 calc PR A -2
H29D H 0.5213 0.9407 0.7045 0.247 Uiso 0.322(3) 1 calc PR A -2
Pd1 Pd 0.76633(2) 0.78947(2) 0.686661(17) 0.03394(9) Uani 1 1 d . . .
Br1 Br 0.32558(5) 0.42225(4) 0.86289(4) 0.07561(15) Uani 1 1 d . . .
Cl1 Cl 0.98514(8) 0.95841(8) 0.68563(7) 0.0507(2) Uani 1 1 d . . .
O1 O 0.9568(3) 0.3552(2) 0.6225(2) 0.0670(7) Uani 1 1 d . . .
O2 O 0.6213(4) 1.2084(3) 0.9523(2) 0.0809(9) Uani 1 1 d . . .
N1 N 0.6792(3) 0.7762(2) 0.5208(2) 0.0392(6) Uani 1 1 d . . .
N2 N 0.8945(3) 0.7102(2) 0.8845(2) 0.0407(6) Uani 1 1 d . . .
N3 N 0.8392(3) 0.8549(2) 0.9374(2) 0.0386(5) Uani 1 1 d . . .
C1 C 0.7413(4) 0.8411(3) 0.4470(3) 0.0480(8) Uani 1 1 d . . .
H1 H 0.8332 0.8979 0.4701 0.058 Uiso 1 1 calc R . .
C2 C 0.6740(4) 0.8266(4) 0.3379(3) 0.0601(10) Uani 1 1 d . . .
H2 H 0.7196 0.8733 0.2885 0.072 Uiso 1 1 calc R . .
C3 C 0.5387(4) 0.7423(4) 0.3035(3) 0.0614(10) Uani 1 1 d . . .
H3 H 0.4913 0.7313 0.2304 0.074 Uiso 1 1 calc R . .
C4 C 0.4735(4) 0.6737(4) 0.3789(3) 0.0534(9) Uani 1 1 d . . .
H4 H 0.3820 0.6161 0.3566 0.064 Uiso 1 1 calc R . .
C5 C 0.5452(3) 0.6913(3) 0.4875(3) 0.0413(7) Uani 1 1 d . . .
C6 C 0.4890(3) 0.6257(3) 0.5761(3) 0.0413(7) Uani 1 1 d . . .
C7 C 0.5803(3) 0.6565(3) 0.6814(2) 0.0371(6) Uani 1 1 d . . .
C8 C 0.5290(3) 0.5950(3) 0.7667(3) 0.0446(7) Uani 1 1 d . . .
H8 H 0.5863 0.6125 0.8370 0.053 Uiso 1 1 calc R . .
C9 C 0.3933(4) 0.5083(3) 0.7469(3) 0.0515(8) Uani 1 1 d . . .
C10 C 0.3039(4) 0.4786(4) 0.6441(3) 0.0593(9) Uani 1 1 d . . .
H10 H 0.2127 0.4207 0.6328 0.071 Uiso 1 1 calc R . .
C11 C 0.3534(3) 0.5373(3) 0.5588(3) 0.0541(9) Uani 1 1 d . . .
H11 H 0.2953 0.5174 0.4887 0.065 Uiso 1 1 calc R . .
C12 C 0.9106(3) 0.6178(3) 0.8180(3) 0.0428(7) Uani 1 1 d . . .
C13 C 0.9711(3) 0.6475(3) 0.7292(3) 0.0481(8) Uani 1 1 d . . .
H13 H 1.0025 0.7280 0.7124 0.058 Uiso 1 1 calc R . .
C14 C 0.9848(4) 0.5577(3) 0.6660(3) 0.0543(8) Uani 1 1 d . . .
H14 H 1.0238 0.5773 0.6056 0.065 Uiso 1 1 calc R . .
C15 C 0.9400(3) 0.4370(3) 0.6922(3) 0.0517(8) Uani 1 1 d . . .
C16 C 0.8816(4) 0.4079(3) 0.7815(3) 0.0538(9) Uani 1 1 d . . .
H16 H 0.8530 0.3281 0.7998 0.065 Uiso 1 1 calc R . .
C17 C 0.8657(4) 0.4981(3) 0.8440(3) 0.0501(8) Uani 1 1 d . . .
H17 H 0.8248 0.4782 0.9035 0.060 Uiso 1 1 calc R . .
C18 C 0.9347(6) 0.2358(4) 0.6545(5) 0.0888(15) Uani 1 1 d . . .
H18A H 0.9910 0.2451 0.7269 0.133 Uiso 1 1 calc R . .
H18B H 0.9596 0.1911 0.6032 0.133 Uiso 1 1 calc R . .
H18C H 0.8389 0.1913 0.6548 0.133 Uiso 1 1 calc R . .
C19 C 0.8348(3) 0.7858(3) 0.8452(2) 0.0364(6) Uani 1 1 d . . .
C20 C 0.9358(4) 0.7323(3) 0.9987(3) 0.0511(8) Uani 1 1 d . . .
H20 H 0.9789 0.6919 1.0439 0.061 Uiso 1 1 calc R . .
C21 C 0.9027(3) 0.8217(3) 1.0316(3) 0.0486(8) Uani 1 1 d . . .
H21 H 0.9187 0.8559 1.1040 0.058 Uiso 1 1 calc R . .
C22 C 0.7826(3) 0.9455(3) 0.9416(2) 0.0411(7) Uani 1 1 d . . .
C23 C 0.7410(4) 0.9923(3) 0.8485(3) 0.0537(9) Uani 1 1 d . . .
H23 H 0.7493 0.9651 0.7805 0.064 Uiso 1 1 calc R . .
C24 C 0.6873(4) 1.0788(3) 0.8557(3) 0.0584(9) Uani 1 1 d . . .
H24 H 0.6588 1.1086 0.7921 0.070 Uiso 1 1 calc R . .
C25 C 0.6751(4) 1.1218(4) 0.9551(3) 0.0577(9) Uani 1 1 d . . .
C26 C 0.7191(5) 1.0775(4) 1.0479(3) 0.0739(12) Uani 1 1 d . . .
H26 H 0.7123 1.1060 1.1160 0.089 Uiso 1 1 calc R . .
C27 C 0.7735(5) 0.9908(4) 1.0413(3) 0.0656(11) Uani 1 1 d . . .
H27 H 0.8043 0.9628 1.1052 0.079 Uiso 1 1 calc R . .
C28 C 0.5996(7) 1.2512(5) 1.0516(4) 0.0955(17) Uani 1 1 d . . .
H28A H 0.5390 1.1825 1.0806 0.143 Uiso 1 1 calc R . .
H28B H 0.5583 1.3086 1.0371 0.143 Uiso 1 1 calc R . .
H28C H 0.6868 1.2913 1.1044 0.143 Uiso 1 1 calc R . .

loop_
_atom_site_aniso_label
_atom_site_aniso_U_11
_atom_site_aniso_U_22
_atom_site_aniso_U_33
_atom_site_aniso_U_23
_atom_site_aniso_U_13
_atom_site_aniso_U_12
C29 0.202(11) 0.195(13) 0.197(13) 0.025(9) 0.050(10) 0.056(8)
Cl4 0.215(9) 0.164(8) 0.204(8) 0.010(6) 0.070(7) 0.102(6)
Cl3 0.210(6) 0.175(5) 0.168(5) 0.053(4) 0.097(5) 0.047(5)
Cl4' 0.215(9) 0.164(8) 0.204(8) 0.010(6) 0.070(7) 0.102(6)
Cl3' 0.210(6) 0.175(5) 0.168(5) 0.053(4) 0.097(5) 0.047(5)
C29' 0.202(11) 0.195(13) 0.197(13) 0.025(9) 0.050(10) 0.056(8)
Pd1 0.03497(13) 0.03407(13) 0.02960(13) 0.00679(9) 0.00694(9) 0.01110(10)
Br1 0.0798(3) 0.0629(3) 0.0741(3) 0.0146(2) 0.0450(2) 0.0062(2)
Cl1 0.0431(4) 0.0465(4) 0.0483(4) 0.0137(4) 0.0095(3) 0.0041(4)
O1 0.0697(17) 0.0504(15) 0.086(2) 0.0073(14) 0.0208(15) 0.0293(13)
O2 0.124(3) 0.084(2) 0.0652(18) 0.0102(15) 0.0296(18) 0.071(2)
N1 0.0436(14) 0.0395(14) 0.0333(13) 0.0051(11) 0.0082(11) 0.0162(12)
N2 0.0389(13) 0.0434(14) 0.0372(13) 0.0116(11) 0.0072(11) 0.0146(12)
N3 0.0371(13) 0.0395(13) 0.0326(13) 0.0097(10) 0.0070(10) 0.0093(11)
C1 0.058(2) 0.0486(19) 0.0361(17) 0.0096(14) 0.0137(15) 0.0190(16)
C2 0.073(3) 0.069(2) 0.0389(18) 0.0173(17) 0.0159(17) 0.029(2)
C3 0.075(3) 0.080(3) 0.0330(17) 0.0070(17) 0.0041(17) 0.041(2)
C4 0.050(2) 0.065(2) 0.0417(18) 0.0002(16) -0.0020(15) 0.0265(18)
C5 0.0432(17) 0.0444(17) 0.0385(16) 0.0029(13) 0.0059(13) 0.0224(15)
C6 0.0369(16) 0.0422(17) 0.0441(17) 0.0021(13) 0.0084(13) 0.0165(14)
C7 0.0367(15) 0.0355(15) 0.0397(16) 0.0044(12) 0.0129(13) 0.0138(13)
C8 0.0460(18) 0.0411(17) 0.0444(18) 0.0062(14) 0.0173(14) 0.0126(15)
C9 0.052(2) 0.0437(18) 0.059(2) 0.0091(16) 0.0280(17) 0.0126(16)
C10 0.0390(18) 0.054(2) 0.076(3) 0.0049(19) 0.0187(18) 0.0085(16)
C11 0.0383(18) 0.057(2) 0.056(2) -0.0001(17) 0.0037(15) 0.0127(16)
C12 0.0366(16) 0.0429(17) 0.0449(17) 0.0126(14) 0.0040(13) 0.0145(14)
C13 0.0483(18) 0.0421(17) 0.057(2) 0.0150(15) 0.0198(16) 0.0179(15)
C14 0.053(2) 0.054(2) 0.062(2) 0.0131(17) 0.0184(17) 0.0245(17)
C15 0.0433(18) 0.0482(19) 0.065(2) 0.0076(17) 0.0059(16) 0.0233(16)
C16 0.0490(19) 0.0418(18) 0.063(2) 0.0161(16) 0.0022(17) 0.0156(16)
C17 0.0488(19) 0.0500(19) 0.0495(19) 0.0193(16) 0.0094(15) 0.0182(16)
C18 0.103(4) 0.053(3) 0.115(4) 0.005(3) 0.027(3) 0.036(3)
C19 0.0314(14) 0.0354(15) 0.0365(15) 0.0093(12) 0.0075(12) 0.0076(12)
C20 0.054(2) 0.058(2) 0.0399(18) 0.0187(16) 0.0049(15) 0.0231(17)
C21 0.0497(19) 0.058(2) 0.0318(16) 0.0113(14) 0.0056(14) 0.0167(16)
C22 0.0395(16) 0.0387(16) 0.0376(16) 0.0069(13) 0.0083(13) 0.0085(13)
C23 0.075(2) 0.056(2) 0.0366(17) 0.0047(15) 0.0126(16) 0.0334(19)
C24 0.081(3) 0.057(2) 0.0431(19) 0.0087(16) 0.0115(18) 0.035(2)
C25 0.070(2) 0.055(2) 0.052(2) 0.0034(17) 0.0172(18) 0.0283(19)
C26 0.106(4) 0.088(3) 0.045(2) 0.004(2) 0.023(2) 0.056(3)
C27 0.090(3) 0.086(3) 0.0366(19) 0.0127(18) 0.0170(19) 0.051(3)
C28 0.138(5) 0.099(4) 0.081(3) 0.001(3) 0.040(3) 0.076(4)

loop_
_atom_type_symbol
_atom_type_description
_atom_type_scat_dispersion_real
_atom_type_scat_dispersion_imag
_atom_type_scat_source
C C 0.0033 0.0016 'International Tables Vol C Tables 4.2.6.8 and 6.1.1.4'
H H 0.0000 0.0000 'International Tables Vol C Tables 4.2.6.8 and 6.1.1.4'
N N 0.0061 0.0033 'International Tables Vol C Tables 4.2.6.8 and 6.1.1.4'
O O 0.0106 0.0060 'International Tables Vol C Tables 4.2.6.8 and 6.1.1.4'
Cl Cl 0.1484 0.1585 'International Tables Vol C Tables 4.2.6.8 and 6.1.1.4'
Br Br -0.2901 2.4595 'International Tables Vol C Tables 4.2.6.8 and 6.1.1.4'
Pd Pd -0.9988 1.0072 'International Tables Vol C Tables 4.2.6.8 and 6.1.1.4'

loop_
_geom_angle_atom_site_label_1
_geom_angle_atom_site_label_2
_geom_angle_atom_site_label_3
_geom_angle
Cl4 C29 Cl3 115.9(9)
Cl4 C29 H29A 108.3
Cl3 C29 H29A 108.3
Cl4 C29 H29B 108.3
Cl3 C29 H29B 108.3
H29A C29 H29B 107.4
Cl3' C29' Cl4' 114.3(9)
Cl3' C29' H29C 108.7
Cl4' C29' H29C 108.7
Cl3' C29' H29D 108.7
Cl4' C29' H29D 108.7
H29C C29' H29D 107.6
C19 Pd1 C7 92.78(12)
C19 Pd1 N1 174.28(11)
C7 Pd1 N1 81.77(11)
C19 Pd1 Cl1 90.02(8)
C7 Pd1 Cl1 176.21(9)
N1 Pd1 Cl1 95.50(8)
C15 O1 C18 117.7(3)
C25 O2 C28 118.4(3)
C1 N1 C5 119.3(3)
C1 N1 Pd1 126.5(2)
C5 N1 Pd1 114.2(2)
C19 N2 C20 110.6(3)
C19 N2 C12 125.1(3)
C20 N2 C12 124.3(3)
C19 N3 C21 110.1(3)
C19 N3 C22 127.0(2)
C21 N3 C22 122.9(3)
N1 C1 C2 122.4(3)
N1 C1 H1 118.8
C2 C1 H1 118.8
C3 C2 C1 119.0(4)
C3 C2 H2 120.5
C1 C2 H2 120.5
C2 C3 C4 119.2(3)
C2 C3 H3 120.4
C4 C3 H3 120.4
C5 C4 C3 119.8(3)
C5 C4 H4 120.1
C3 C4 H4 120.1
N1 C5 C4 120.3(3)
N1 C5 C6 114.0(3)
C4 C5 C6 125.6(3)
C11 C6 C7 120.8(3)
C11 C6 C5 122.6(3)
C7 C6 C5 116.6(3)
C8 C7 C6 117.5(3)
C8 C7 Pd1 129.1(2)
C6 C7 Pd1 113.3(2)
C9 C8 C7 120.2(3)
C9 C8 H8 119.9
C7 C8 H8 119.9
C10 C9 C8 122.3(3)
C10 C9 Br1 117.8(3)
C8 C9 Br1 119.8(3)
C11 C10 C9 118.2(3)
C11 C10 H10 120.9
C9 C10 H10 120.9
C10 C11 C6 121.0(3)
C10 C11 H11 119.5
C6 C11 H11 119.5
C13 C12 C17 120.0(3)
C13 C12 N2 120.7(3)
C17 C12 N2 119.3(3)
C14 C13 C12 119.9(3)
C14 C13 H13 120.0
C12 C13 H13 120.0
C13 C14 C15 120.2(3)
C13 C14 H14 119.9
C15 C14 H14 119.9
O1 C15 C16 125.1(3)
O1 C15 C14 115.0(3)
C16 C15 C14 119.8(3)
C15 C16 C17 119.9(3)
C15 C16 H16 120.1
C17 C16 H16 120.1
C12 C17 C16 120.1(3)
C12 C17 H17 119.9
C16 C17 H17 119.9
O1 C18 H18A 109.5
O1 C18 H18B 109.5
H18A C18 H18B 109.5
O1 C18 H18C 109.5
H18A C18 H18C 109.5
H18B C18 H18C 109.5
N2 C19 N3 104.5(2)
N2 C19 Pd1 124.3(2)
N3 C19 Pd1 131.2(2)
C21 C20 N2 107.5(3)
C21 C20 H20 126.2
N2 C20 H20 126.2
C20 C21 N3 107.2(3)
C20 C21 H21 126.4
N3 C21 H21 126.4
C27 C22 C23 118.3(3)
C27 C22 N3 119.6(3)
C23 C22 N3 122.1(3)
C24 C23 C22 120.4(3)
C24 C23 H23 119.8
C22 C23 H23 119.8
C25 C24 C23 121.2(3)
C25 C24 H24 119.4
C23 C24 H24 119.4
O2 C25 C26 125.5(3)
O2 C25 C24 116.0(3)
C26 C25 C24 118.4(4)
C25 C26 C27 120.6(4)
C25 C26 H26 119.7
C27 C26 H26 119.7
C22 C27 C26 120.9(3)
C22 C27 H27 119.5
C26 C27 H27 119.5
O2 C28 H28A 109.5
O2 C28 H28B 109.5
H28A C28 H28B 109.5
O2 C28 H28C 109.5
H28A C28 H28C 109.5
H28B C28 H28C 109.5

loop_
_geom_bond_atom_site_label_1
_geom_bond_atom_site_label_2
_geom_bond_distance
C29 Cl4 1.785(10)
C29 Cl3 1.789(10)
C29 H29A 0.9700
C29 H29B 0.9700
Cl4' C29' 1.781(10)
Cl3' C29' 1.736(10)
C29' H29C 0.9700
C29' H29D 0.9700
Pd1 C19 1.981(3)
Pd1 C7 1.992(3)
Pd1 N1 2.070(2)
Pd1 Cl1 2.4255(10)
Br1 C9 1.907(4)
O1 C15 1.370(4)
O1 C18 1.433(5)
O2 C25 1.369(4)
O2 C28 1.419(5)
N1 C1 1.339(4)
N1 C5 1.363(4)
N2 C19 1.357(4)
N2 C20 1.388(4)
N2 C12 1.437(4)
N3 C19 1.370(4)
N3 C21 1.395(4)
N3 C22 1.441(4)
C1 C2 1.380(5)
C1 H1 0.9300
C2 C3 1.373(6)
C2 H2 0.9300
C3 C4 1.386(6)
C3 H3 0.9300
C4 C5 1.385(4)
C4 H4 0.9300
C5 C6 1.471(5)
C6 C11 1.392(5)
C6 C7 1.414(4)
C7 C8 1.398(4)
C8 C9 1.384(5)
C8 H8 0.9300
C9 C10 1.381(5)
C10 C11 1.379(5)
C10 H10 0.9300
C11 H11 0.9300
C12 C13 1.387(5)
C12 C17 1.388(5)
C13 C14 1.376(5)
C13 H13 0.9300
C14 C15 1.400(5)
C14 H14 0.9300
C15 C16 1.379(5)
C16 C17 1.388(5)
C16 H16 0.9300
C17 H17 0.9300
C18 H18A 0.9600
C18 H18B 0.9600
C18 H18C 0.9600
C20 C21 1.326(5)
C20 H20 0.9300
C21 H21 0.9300
C22 C27 1.375(5)
C22 C23 1.381(5)
C23 C24 1.377(5)
C23 H23 0.9300
C24 C25 1.376(5)
C24 H24 0.9300
C25 C26 1.371(6)
C26 C27 1.384(6)
C26 H26 0.9300
C27 H27 0.9300
C28 H28A 0.9600
C28 H28B 0.9600
C28 H28C 0.9600

loop_
_geom_torsion_atom_site_label_1
_geom_torsion_atom_site_label_2
_geom_torsion_atom_site_label_3
_geom_torsion_atom_site_label_4
_geom_torsion
C19 Pd1 N1 C1 -160.8(10)
C7 Pd1 N1 C1 -178.8(3)
Cl1 Pd1 N1 C1 3.9(3)
C19 Pd1 N1 C5 18.9(12)
C7 Pd1 N1 C5 1.0(2)
Cl1 Pd1 N1 C5 -176.4(2)
C5 N1 C1 C2 1.0(5)
Pd1 N1 C1 C2 -179.3(3)
N1 C1 C2 C3 -0.4(6)
C1 C2 C3 C4 -0.2(6)
C2 C3 C4 C5 0.2(6)
C1 N1 C5 C4 -1.0(4)
Pd1 N1 C5 C4 179.3(2)
C1 N1 C5 C6 179.7(3)
Pd1 N1 C5 C6 -0.1(3)
C3 C4 C5 N1 0.4(5)
C3 C4 C5 C6 179.7(3)
N1 C5 C6 C11 178.8(3)
C4 C5 C6 C11 -0.5(5)
N1 C5 C6 C7 -1.3(4)
C4 C5 C6 C7 179.3(3)
C11 C6 C7 C8 0.0(4)
C5 C6 C7 C8 -179.9(3)
C11 C6 C7 Pd1 -178.0(3)
C5 C6 C7 Pd1 2.2(3)
C19 Pd1 C7 C8 2.4(3)
N1 Pd1 C7 C8 -179.4(3)
Cl1 Pd1 C7 C8 -135.3(12)
C19 Pd1 C7 C6 -179.9(2)
N1 Pd1 C7 C6 -1.7(2)
Cl1 Pd1 C7 C6 42.4(14)
C6 C7 C8 C9 -0.5(4)
Pd1 C7 C8 C9 177.1(2)
C7 C8 C9 C10 0.2(5)
C7 C8 C9 Br1 178.6(2)
C8 C9 C10 C11 0.7(6)
Br1 C9 C10 C11 -177.7(3)
C9 C10 C11 C6 -1.2(6)
C7 C6 C11 C10 0.9(5)
C5 C6 C11 C10 -179.3(3)
C19 N2 C12 C13 51.8(4)
C20 N2 C12 C13 -129.5(3)
C19 N2 C12 C17 -128.7(3)
C20 N2 C12 C17 50.0(4)
C17 C12 C13 C14 1.0(5)
N2 C12 C13 C14 -179.5(3)
C12 C13 C14 C15 -1.2(5)
C18 O1 C15 C16 -11.3(5)
C18 O1 C15 C14 169.9(4)
C13 C14 C15 O1 179.0(3)
C13 C14 C15 C16 0.2(5)
O1 C15 C16 C17 -177.7(3)
C14 C15 C16 C17 0.9(5)
C13 C12 C17 C16 0.2(5)
N2 C12 C17 C16 -179.3(3)
C15 C16 C17 C12 -1.2(5)
C20 N2 C19 N3 -0.4(3)
C12 N2 C19 N3 178.5(3)
C20 N2 C19 Pd1 177.9(2)
C12 N2 C19 Pd1 -3.3(4)
C21 N3 C19 N2 0.6(3)
C22 N3 C19 N2 -176.6(3)
C21 N3 C19 Pd1 -177.5(2)
C22 N3 C19 Pd1 5.3(4)
C7 Pd1 C19 N2 87.7(3)
N1 Pd1 C19 N2 70.0(12)
Cl1 Pd1 C19 N2 -94.9(2)
C7 Pd1 C19 N3 -94.5(3)
N1 Pd1 C19 N3 -112.3(11)
Cl1 Pd1 C19 N3 82.9(3)
C19 N2 C20 C21 -0.1(4)
C12 N2 C20 C21 -178.9(3)
N2 C20 C21 N3 0.5(4)
C19 N3 C21 C20 -0.7(4)
C22 N3 C21 C20 176.7(3)
C19 N3 C22 C27 168.3(3)
C21 N3 C22 C27 -8.6(5)
C19 N3 C22 C23 -14.0(5)
C21 N3 C22 C23 169.1(3)
C27 C22 C23 C24 -2.3(6)
N3 C22 C23 C24 180.0(3)
C22 C23 C24 C25 0.7(6)
C28 O2 C25 C26 -4.5(7)
C28 O2 C25 C24 176.7(4)
C23 C24 C25 O2 179.5(4)
C23 C24 C25 C26 0.7(7)
O2 C25 C26 C27 -179.2(4)
C24 C25 C26 C27 -0.5(7)
C23 C22 C27 C26 2.5(6)
N3 C22 C27 C26 -179.7(4)
C25 C26 C27 C22 -1.1(7)
